data_2222300
loop_
_publ_author_name
'Montazerozohori, Morteza'
'Habibi, Mohammad Hossein'
'Hojjati, Ahmad'
'Mokhtari, Reza'
'Yamane, Yuki'
'Suzuki, Takayoshi'

_publ_section_title 2,2'-[(<i>E</i>,<i>E</i>)-1,1'-(2,2-Dimethylpropane-1,3-diyldinitrilo)diethylidyne]diphenol
_journal_coeditor_code FJ2213
_journal_issue 7
_journal_name_full 'Acta Crystallographica Section E'
_journal_page_first o1662
_journal_page_last o1663
_journal_paper_doi 10.1107/S1600536809022855
_journal_volume 65
_journal_year 2009
_chemical_formula_iupac 'C21 H26 N2 O2'
_chemical_formula_moiety 'C21 H26 N2 O2'
_chemical_formula_sum 'C21 H26 N2 O2'
_chemical_formula_weight 338.44
_chemical_name_systematic
;
2,2'-[(<i>E</i>,<i>E</i>)-1,1'-(2,2-Dimethylpropane-1,3-
diyldinitrilo)diethylidyne]diphenol
;
_space_group_IT_number 2
_symmetry_cell_setting triclinic
_symmetry_space_group_name_Hall '-P 1'
_symmetry_space_group_name_H-M 'P -1'
_atom_sites_solution_hydrogens difmap
_atom_sites_solution_primary direct
_atom_sites_solution_secondary difmap
_audit_creation_method SHELXL-97
_cell_angle_alpha 79.547(4)
_cell_angle_beta 77.508(3)
_cell_angle_gamma 85.537(4)
_cell_formula_units_Z 2
_cell_length_a 7.7847(9)
_cell_length_b 9.1857(12)
_cell_length_c 13.3801(14)
_cell_measurement_reflns_used 6952
_cell_measurement_temperature 193(2)
_cell_measurement_theta_max 27.5
_cell_measurement_theta_min 3.2
_cell_volume 917.89(19)
_computing_cell_refinement 'PROCESS-AUTO (Rigaku, 1998)'
_computing_data_collection 'PROCESS-AUTO (Rigaku, 1998)'
_computing_data_reduction 'CrystalStructure (Rigaku/MSC, 2004)'
_computing_molecular_graphics 'ORTEP-3 for Windows (Farrugia, 1997)'
_computing_publication_material 'SHELXS97 (Sheldrick, 2008)'
_computing_structure_refinement 'SHELXS97 (Sheldrick, 2008)'
_computing_structure_solution 'SIR2004 (Burla <i>et al.</i>,  2005)'
_diffrn_ambient_temperature 193(2)
_diffrn_detector_area_resol_mean 10.00
_diffrn_measured_fraction_theta_full 0.988
_diffrn_measured_fraction_theta_max 0.988
_diffrn_measurement_device_type 'Rigaku R-AXIS RAPID'
_diffrn_measurement_method \w
_diffrn_radiation_monochromator graphite
_diffrn_radiation_source 'fine-focus sealed tube'
_diffrn_radiation_type 'Mo K\a'
_diffrn_radiation_wavelength 0.71075
_diffrn_reflns_av_R_equivalents 0.0232
_diffrn_reflns_av_sigmaI/netI 0.0276
_diffrn_reflns_limit_h_max 10
_diffrn_reflns_limit_h_min -9
_diffrn_reflns_limit_k_max 11
_diffrn_reflns_limit_k_min -11
_diffrn_reflns_limit_l_max 17
_diffrn_reflns_limit_l_min -17
_diffrn_reflns_number 9076
_diffrn_reflns_theta_full 27.48
_diffrn_reflns_theta_max 27.48
_diffrn_reflns_theta_min 3.16
_exptl_absorpt_coefficient_mu 0.079
_exptl_absorpt_correction_T_max 0.9922
_exptl_absorpt_correction_T_min 0.9691
_exptl_absorpt_correction_type multi-scan
_exptl_absorpt_process_details '(ABSCOR; Higashi, 1995)'
_exptl_crystal_colour yellow
_exptl_crystal_density_diffrn 1.225
_exptl_crystal_density_method 'not measured'
_exptl_crystal_description block
_exptl_crystal_F_000 364
_exptl_crystal_size_max 0.40
_exptl_crystal_size_mid 0.30
_exptl_crystal_size_min 0.10
_refine_diff_density_max 0.280
_refine_diff_density_min -0.165
_refine_ls_extinction_method none
_refine_ls_goodness_of_fit_ref 1.046
_refine_ls_hydrogen_treatment refall
_refine_ls_matrix_type full
_refine_ls_number_parameters 331
_refine_ls_number_reflns 4143
_refine_ls_number_restraints 0
_refine_ls_restrained_S_all 1.046
_refine_ls_R_factor_all 0.0576
_refine_ls_R_factor_gt 0.0428
_refine_ls_shift/su_max 0.000
_refine_ls_shift/su_mean 0.000
_refine_ls_structure_factor_coef Fsqd
_refine_ls_weighting_details 'calc w=1/[\s^2^(Fo^2^)+(0.0886P)^2^] where P=(Fo^2^+2Fc^2^)/3'
_refine_ls_weighting_scheme calc
_refine_ls_wR_factor_gt 0.1263
_refine_ls_wR_factor_ref 0.1350
_reflns_number_gt 3022
_reflns_number_total 4143
_reflns_threshold_expression I>2\s(I)
_cod_data_source_file fj2213.cif
_cod_data_source_block I
_cod_original_cell_volume 917.89(18)
_cod_database_code 2222300
_cod_database_fobs_code 2222300

loop_
_symmetry_equiv_pos_as_xyz
'x, y, z'
'-x, -y, -z'

loop_
_atom_site_type_symbol
_atom_site_label
_atom_site_fract_x
_atom_site_fract_y
_atom_site_fract_z
_atom_site_U_iso_or_equiv
_atom_site_adp_type
_atom_site_calc_flag
_atom_site_refinement_flags
_atom_site_occupancy
_atom_site_disorder_assembly
_atom_site_disorder_group
O O1 0.15478(13) 0.65393(11) 0.31309(7) 0.0451(2) Uani d . 1 . .
O O2 -0.20734(13) 0.07117(12) 0.24962(8) 0.0540(3) Uani d . 1 . .
N N1 0.21630(13) 0.37811(11) 0.34121(8) 0.0364(2) Uani d . 1 . .
N N2 0.11114(13) 0.06677(11) 0.15578(8) 0.0362(2) Uani d . 1 . .
C C1 0.19076(15) 0.65208(14) 0.40716(9) 0.0359(3) Uani d . 1 . .
C C2 0.18871(17) 0.78713(16) 0.44180(11) 0.0432(3) Uani d . 1 . .
C C3 0.22510(18) 0.79071(17) 0.53777(11) 0.0478(4) Uani d . 1 . .
C C4 0.26271(18) 0.66134(18) 0.60108(11) 0.0485(4) Uani d . 1 . .
C C5 0.26484(17) 0.52696(17) 0.56774(10) 0.0430(3) Uani d . 1 . .
C C6 0.23057(14) 0.51821(14) 0.47044(9) 0.0344(3) Uani d . 1 . .
C C7 0.23780(14) 0.37460(13) 0.43405(9) 0.0345(3) Uani d . 1 . .
C C8 0.2708(2) 0.23544(17) 0.50650(11) 0.0475(3) Uani d . 1 . .
C C9 0.22683(18) 0.24468(14) 0.29458(10) 0.0387(3) Uani d . 1 . .
C C10 0.26636(16) 0.28390(14) 0.17541(9) 0.0379(3) Uani d . 1 . .
C C11 0.4468(2) 0.35385(19) 0.13855(13) 0.0535(4) Uani d . 1 . .
C C12 0.1233(2) 0.38992(17) 0.13821(11) 0.0502(4) Uani d . 1 . .
C C13 0.27857(16) 0.14083(14) 0.12936(10) 0.0378(3) Uani d . 1 . .
C C14 0.09534(15) -0.05311(13) 0.12181(8) 0.0323(3) Uani d . 1 . .
C C15 0.24475(17) -0.12727(17) 0.05479(11) 0.0411(3) Uani d . 1 . .
C C16 -0.07908(15) -0.12069(13) 0.15177(8) 0.0329(3) Uani d . 1 . .
C C17 -0.10843(17) -0.25178(15) 0.12019(10) 0.0395(3) Uani d . 1 . .
C C18 -0.26901(18) -0.31863(17) 0.15062(11) 0.0464(3) Uani d . 1 . .
C C19 -0.40732(18) -0.25416(18) 0.21474(10) 0.0474(3) Uani d . 1 . .
C C20 -0.38434(17) -0.12466(17) 0.24715(10) 0.0452(3) Uani d . 1 . .
C C21 -0.22264(16) -0.05565(15) 0.21614(9) 0.0384(3) Uani d . 1 . .
H H01 0.170(2) 0.545(2) 0.3073(15) 0.079(6) Uiso d . 1 . .
H H2 0.162(2) 0.8773(19) 0.3937(13) 0.054(4) Uiso d . 1 . .
H H3 0.223(2) 0.8850(18) 0.5615(12) 0.050(4) Uiso d . 1 . .
H H4 0.291(2) 0.664(2) 0.6686(15) 0.072(5) Uiso d . 1 . .
H H5 0.292(2) 0.4369(19) 0.6115(13) 0.054(4) Uiso d . 1 . .
H H8B 0.194(2) 0.2313(19) 0.5766(14) 0.065(5) Uiso d . 1 . .
H H8C 0.388(3) 0.231(2) 0.5152(16) 0.084(6) Uiso d . 1 . .
H H8A 0.246(3) 0.148(3) 0.4832(17) 0.089(6) Uiso d . 1 . .
H H9A 0.327(2) 0.1723(18) 0.3147(12) 0.054(4) Uiso d . 1 . .
H H9B 0.115(2) 0.1914(18) 0.3175(12) 0.047(4) Uiso d . 1 . .
H H11A 0.476(2) 0.375(2) 0.0579(15) 0.068(5) Uiso d . 1 . .
H H11C 0.542(3) 0.285(2) 0.1658(14) 0.072(5) Uiso d . 1 . .
H H11B 0.444(2) 0.445(2) 0.1650(14) 0.065(5) Uiso d . 1 . .
H H12C 0.117(2) 0.482(2) 0.1598(14) 0.066(5) Uiso d . 1 . .
H H12B 0.140(2) 0.4148(19) 0.0638(14) 0.062(5) Uiso d . 1 . .
H H12A -0.003(3) 0.344(2) 0.1627(15) 0.072(5) Uiso d . 1 . .
H H13B 0.3711(19) 0.0670(17) 0.1561(11) 0.044(4) Uiso d . 1 . .
H H13A 0.3126(19) 0.1690(16) 0.0504(12) 0.044(4) Uiso d . 1 . .
H H02 -0.080(3) 0.098(2) 0.2212(15) 0.078(6) Uiso d . 1 . .
H H20 -0.481(2) -0.078(2) 0.2925(13) 0.062(5) Uiso d . 1 . .
H H19 -0.523(2) -0.3005(19) 0.2356(13) 0.061(4) Uiso d . 1 . .
H H18 -0.285(2) -0.4125(19) 0.1276(12) 0.058(4) Uiso d . 1 . .
H H17 -0.012(2) -0.2981(17) 0.0743(12) 0.051(4) Uiso d . 1 . .
H H15A 0.353(3) -0.080(2) 0.0387(16) 0.084(6) Uiso d . 1 . .
H H15B 0.274(3) -0.223(3) 0.0876(16) 0.082(6) Uiso d . 1 . .
H H15C 0.212(2) -0.149(2) -0.0053(15) 0.070(5) Uiso d . 1 . .

loop_
_atom_site_aniso_label
_atom_site_aniso_U_11
_atom_site_aniso_U_22
_atom_site_aniso_U_33
_atom_site_aniso_U_12
_atom_site_aniso_U_13
_atom_site_aniso_U_23
O1 0.0605(6) 0.0362(5) 0.0397(5) -0.0023(4) -0.0153(4) -0.0034(4)
O2 0.0479(5) 0.0556(6) 0.0603(6) 0.0028(5) 0.0009(5) -0.0310(5)
N1 0.0416(5) 0.0328(6) 0.0345(5) -0.0006(4) -0.0063(4) -0.0067(4)
N2 0.0390(5) 0.0333(6) 0.0367(5) 0.0016(4) -0.0063(4) -0.0098(4)
C1 0.0323(5) 0.0390(7) 0.0343(6) -0.0049(5) -0.0006(5) -0.0070(5)
C2 0.0430(6) 0.0372(7) 0.0460(7) -0.0058(5) 0.0006(6) -0.0083(6)
C3 0.0446(7) 0.0480(8) 0.0510(8) -0.0114(6) 0.0043(6) -0.0220(6)
C4 0.0467(7) 0.0618(10) 0.0400(7) -0.0077(6) -0.0038(6) -0.0203(6)
C5 0.0413(7) 0.0511(8) 0.0368(6) -0.0024(6) -0.0072(6) -0.0090(6)
C6 0.0290(5) 0.0396(7) 0.0335(6) -0.0023(4) -0.0018(5) -0.0081(5)
C7 0.0297(5) 0.0364(7) 0.0354(6) -0.0016(4) -0.0035(5) -0.0044(5)
C8 0.0551(8) 0.0426(8) 0.0423(7) 0.0012(6) -0.0104(7) -0.0013(6)
C9 0.0471(7) 0.0303(6) 0.0381(6) -0.0020(5) -0.0072(5) -0.0062(5)
C10 0.0452(6) 0.0306(6) 0.0368(6) -0.0024(5) -0.0044(5) -0.0074(5)
C11 0.0588(9) 0.0448(9) 0.0543(8) -0.0171(7) 0.0058(7) -0.0163(7)
C12 0.0741(10) 0.0347(8) 0.0435(7) 0.0099(7) -0.0168(7) -0.0103(6)
C13 0.0389(6) 0.0348(7) 0.0392(6) -0.0012(5) -0.0036(5) -0.0108(5)
C14 0.0364(6) 0.0316(6) 0.0297(5) 0.0046(4) -0.0095(5) -0.0061(4)
C15 0.0378(6) 0.0407(8) 0.0460(7) 0.0037(5) -0.0051(6) -0.0166(6)
C16 0.0363(6) 0.0358(7) 0.0275(5) 0.0035(5) -0.0099(5) -0.0054(4)
C17 0.0417(6) 0.0413(7) 0.0375(6) 0.0004(5) -0.0108(5) -0.0099(5)
C18 0.0488(7) 0.0499(8) 0.0445(7) -0.0099(6) -0.0138(6) -0.0099(6)
C19 0.0398(7) 0.0662(10) 0.0367(6) -0.0111(6) -0.0113(6) -0.0023(6)
C20 0.0370(6) 0.0622(9) 0.0351(6) 0.0033(6) -0.0060(5) -0.0085(6)
C21 0.0392(6) 0.0458(7) 0.0310(6) 0.0042(5) -0.0084(5) -0.0095(5)

loop_
_atom_type_symbol
_atom_type_description
_atom_type_scat_dispersion_real
_atom_type_scat_dispersion_imag
_atom_type_scat_source
C C 0.0033 0.0016 'International Tables Vol C Tables 4.2.6.8 and 6.1.1.4'
H H 0.0000 0.0000 'International Tables Vol C Tables 4.2.6.8 and 6.1.1.4'
O O 0.0106 0.0060 'International Tables Vol C Tables 4.2.6.8 and 6.1.1.4'
N N 0.0061 0.0033 'International Tables Vol C Tables 4.2.6.8 and 6.1.1.4'

loop_
_geom_angle_atom_site_label_1
_geom_angle_atom_site_label_2
_geom_angle_atom_site_label_3
_geom_angle_site_symmetry_1
_geom_angle_site_symmetry_3
_geom_angle
_geom_angle_publ_flag
C1 O1 H01 . . 101.4(11) ?
C21 O2 H02 . . 105.2(11) ?
C7 N1 C9 . . 122.61(10) ?
C14 N2 C13 . . 121.02(9) ?
O1 C1 C2 . . 118.27(12) ?
O1 C1 C6 . . 121.67(11) ?
C2 C1 C6 . . 120.06(12) ?
C3 C2 C1 . . 120.32(13) ?
C3 C2 H2 . . 123.2(9) ?
C1 C2 H2 . . 116.5(9) ?
C4 C3 C2 . . 120.55(13) ?
C4 C3 H3 . . 119.5(9) ?
C2 C3 H3 . . 119.9(9) ?
C3 C4 C5 . . 119.67(13) ?
C3 C4 H4 . . 120.6(11) ?
C5 C4 H4 . . 119.8(11) ?
C4 C5 C6 . . 121.73(14) ?
C4 C5 H5 . . 119.8(10) ?
C6 C5 H5 . . 118.5(10) ?
C5 C6 C1 . . 117.67(12) ?
C5 C6 C7 . . 121.47(12) ?
C1 C6 C7 . . 120.86(11) ?
N1 C7 C6 . . 117.17(11) ?
N1 C7 C8 . . 124.21(12) ?
C6 C7 C8 . . 118.62(11) ?
C7 C8 H8B . . 112.3(10) ?
C7 C8 H8C . . 109.6(13) ?
H8B C8 H8C . . 107.1(16) ?
C7 C8 H8A . . 112.6(13) ?
H8B C8 H8A . . 104.6(16) ?
H8C C8 H8A . . 110.4(17) ?
N1 C9 C10 . . 110.72(10) ?
N1 C9 H9A . . 111.3(9) ?
C10 C9 H9A . . 107.0(8) ?
N1 C9 H9B . . 111.3(9) ?
C10 C9 H9B . . 108.6(9) ?
H9A C9 H9B . . 107.8(13) ?
C12 C10 C11 . . 110.49(12) ?
C12 C10 C9 . . 110.72(10) ?
C11 C10 C9 . . 109.04(11) ?
C12 C10 C13 . . 110.17(11) ?
C11 C10 C13 . . 107.19(10) ?
C9 C10 C13 . . 109.15(10) ?
C10 C11 H11A . . 108.6(10) ?
C10 C11 H11C . . 110.7(11) ?
H11A C11 H11C . . 110.3(14) ?
C10 C11 H11B . . 109.6(10) ?
H11A C11 H11B . . 110.0(15) ?
H11C C11 H11B . . 107.8(15) ?
C10 C12 H12C . . 113.3(11) ?
C10 C12 H12B . . 113.7(10) ?
H12C C12 H12B . . 103.8(15) ?
C10 C12 H12A . . 111.7(11) ?
H12C C12 H12A . . 108.6(14) ?
H12B C12 H12A . . 105.0(15) ?
N2 C13 C10 . . 112.30(9) ?
N2 C13 H13B . . 107.6(8) ?
C10 C13 H13B . . 110.9(8) ?
N2 C13 H13A . . 108.3(8) ?
C10 C13 H13A . . 107.7(8) ?
H13B C13 H13A . . 110.0(11) ?
N2 C14 C16 . . 117.60(9) ?
N2 C14 C15 . . 123.32(11) ?
C16 C14 C15 . . 119.08(10) ?
C14 C15 H15A . . 115.5(12) ?
C14 C15 H15B . . 112.0(12) ?
H15A C15 H15B . . 102.8(17) ?
C14 C15 H15C . . 111.9(11) ?
H15A C15 H15C . . 112.1(17) ?
H15B C15 H15C . . 101.2(17) ?
C17 C16 C21 . . 117.28(11) ?
C17 C16 C14 . . 121.82(10) ?
C21 C16 C14 . . 120.88(11) ?
C18 C17 C16 . . 122.33(12) ?
C18 C17 H17 . . 118.7(9) ?
C16 C17 H17 . . 119.0(9) ?
C17 C18 C19 . . 119.50(13) ?
C17 C18 H18 . . 120.2(9) ?
C19 C18 H18 . . 120.3(9) ?
C20 C19 C18 . . 120.05(13) ?
C20 C19 H19 . . 120.2(10) ?
C18 C19 H19 . . 119.8(10) ?
C19 C20 C21 . . 120.84(12) ?
C19 C20 H20 . . 120.5(10) ?
C21 C20 H20 . . 118.6(10) ?
O2 C21 C20 . . 118.48(11) ?
O2 C21 C16 . . 121.53(11) ?
C20 C21 C16 . . 119.99(12) ?

loop_
_geom_bond_atom_site_label_1
_geom_bond_atom_site_label_2
_geom_bond_site_symmetry_2
_geom_bond_distance
_geom_bond_publ_flag
O1 C1 . 1.3443(15) ?
O1 H01 . 1.01(2) ?
O2 C21 . 1.3439(16) ?
O2 H02 . 1.02(2) ?
N1 C7 . 1.2833(15) ?
N1 C9 . 1.4622(15) ?
N2 C14 . 1.2888(15) ?
N2 C13 . 1.4622(16) ?
C1 C2 . 1.3987(18) ?
C1 C6 . 1.4147(18) ?
C2 C3 . 1.380(2) ?
C2 H2 . 0.991(17) ?
C3 C4 . 1.380(2) ?
C3 H3 . 0.973(16) ?
C4 C5 . 1.3844(19) ?
C4 H4 . 0.980(19) ?
C5 C6 . 1.4014(17) ?
C5 H5 . 0.959(17) ?
C6 C7 . 1.4799(17) ?
C7 C8 . 1.4988(19) ?
C8 H8B . 0.994(18) ?
C8 H8C . 0.94(2) ?
C8 H8A . 0.96(2) ?
C9 C10 . 1.5374(17) ?
C9 H9A . 1.031(17) ?
C9 H9B . 0.994(16) ?
C10 C12 . 1.527(2) ?
C10 C11 . 1.5347(19) ?
C10 C13 . 1.5379(17) ?
C11 H11A . 1.039(18) ?
C11 H11C . 1.02(2) ?
C11 H11B . 0.961(19) ?
C12 H12C . 0.934(19) ?
C12 H12B . 0.962(18) ?
C12 H12A . 1.06(2) ?
C13 H13B . 1.026(15) ?
C13 H13A . 1.022(15) ?
C14 C16 . 1.4816(17) ?
C14 C15 . 1.5061(15) ?
C15 H15A . 0.94(2) ?
C15 H15B . 0.94(2) ?
C15 H15C . 0.95(2) ?
C16 C17 . 1.3964(17) ?
C16 C21 . 1.4191(16) ?
C17 C18 . 1.3835(19) ?
C17 H17 . 0.984(15) ?
C18 C19 . 1.390(2) ?
C18 H18 . 0.991(17) ?
C19 C20 . 1.374(2) ?
C19 H19 . 0.986(18) ?
C20 C21 . 1.4004(19) ?
C20 H20 . 0.982(17) ?

loop_
_geom_hbond_atom_site_label_D
_geom_hbond_atom_site_label_H
_geom_hbond_atom_site_label_A
_geom_hbond_site_symmetry_A
_geom_hbond_distance_DH
_geom_hbond_distance_HA
_geom_hbond_distance_DA
_geom_hbond_angle_DHA
_geom_hbond_publ_flag
O1 H01 N1 . 1.01(2) 1.56(2) 2.5170(10) 156(2) y
O2 H02 N2 . 1.02(2) 1.59(2) 2.5260(10) 151(2) y
C19 H19 O1 1_4445- 0.99(2) 2.54(2) 3.488(2) 174.0(10) yes
C3 H3 O2 2_566 0.97(2) 2.61(2) 3.291(2) 128.0(10) yes

loop_
_geom_torsion_atom_site_label_1
_geom_torsion_atom_site_label_2
_geom_torsion_atom_site_label_3
_geom_torsion_atom_site_label_4
_geom_torsion_site_symmetry_1
_geom_torsion_site_symmetry_2
_geom_torsion_site_symmetry_3
_geom_torsion_site_symmetry_4
_geom_torsion
_geom_torsion_publ_flag
O1 C1 C2 C3 . . . . -179.89(11) ?
C6 C1 C2 C3 . . . . -0.12(18) ?
C1 C2 C3 C4 . . . . -0.5(2) ?
C2 C3 C4 C5 . . . . 0.3(2) ?
C3 C4 C5 C6 . . . . 0.4(2) ?
C4 C5 C6 C1 . . . . -0.91(18) ?
C4 C5 C6 C7 . . . . 178.31(11) ?
O1 C1 C6 C5 . . . . -179.45(10) ?
C2 C1 C6 C5 . . . . 0.78(17) ?
O1 C1 C6 C7 . . . . 1.32(17) ?
C2 C1 C6 C7 . . . . -178.45(10) ?
C9 N1 C7 C6 . . . . 177.71(10) ?
C9 N1 C7 C8 . . . . -1.80(19) ?
C5 C6 C7 N1 . . . . -175.41(11) ?
C1 C6 C7 N1 . . . . 3.79(16) ?
C5 C6 C7 C8 . . . . 4.13(17) ?
C1 C6 C7 C8 . . . . -176.68(11) ?
C7 N1 C9 C10 . . . . -158.41(11) ?
N1 C9 C10 C12 . . . . -59.23(14) ?
N1 C9 C10 C11 . . . . 62.54(14) ?
N1 C9 C10 C13 . . . . 179.33(10) ?
C14 N2 C13 C10 . . . . 178.35(10) ?
C12 C10 C13 N2 . . . . -57.39(14) ?
C11 C10 C13 N2 . . . . -177.66(11) ?
C9 C10 C13 N2 . . . . 64.38(14) ?
C13 N2 C14 C16 . . . . -179.70(10) ?
C13 N2 C14 C15 . . . . 0.90(18) ?
N2 C14 C16 C17 . . . . -178.97(10) ?
C15 C14 C16 C17 . . . . 0.45(17) ?
N2 C14 C16 C21 . . . . -0.40(17) ?
C15 C14 C16 C21 . . . . 179.02(11) ?
C21 C16 C17 C18 . . . . -0.89(19) ?
C14 C16 C17 C18 . . . . 177.73(11) ?
C16 C17 C18 C19 . . . . 0.1(2) ?
C17 C18 C19 C20 . . . . 0.2(2) ?
C18 C19 C20 C21 . . . . 0.2(2) ?
C19 C20 C21 O2 . . . . 179.69(12) ?
C19 C20 C21 C16 . . . . -1.0(2) ?
C17 C16 C21 O2 . . . . -179.41(11) ?
C14 C16 C21 O2 . . . . 1.96(18) ?
C17 C16 C21 C20 . . . . 1.33(18) ?
C14 C16 C21 C20 . . . . -177.30(11) ?

loop_
_cod_related_entry_id
_cod_related_entry_database
_cod_related_entry_code
1 ChemSpider 24742634
